data_7030534
loop_
_publ_author_name
'Ni, Zhong-Hai'
'Tao, Jun'
'Wernsdorfer, Wolfgang'
'Cui, Ai-Li'
'Kou, Hui-Zhong'

_publ_section_title
;
 Supramolecular metallomacrocycles based on trans-dicyanoferrite(III)
 building blocks: synthesis, crystal structure and magnetic properties
;
_journal_coden_ASTM DTARAF
_journal_issue 15
_journal_name_full 'Dalton Transactions'
_journal_page_first 2788
_journal_page_last 2794
_journal_paper_doi 10.1039/b814860k
_journal_year 2009
_chemical_formula_sum 'C79 H77 Cl4 Fe2 Mn2 N17 O16'
_chemical_formula_weight 1883.96
_space_group_IT_number 2
_symmetry_cell_setting triclinic
_symmetry_space_group_name_Hall '-P 1'
_symmetry_space_group_name_H-M 'P -1'
_atom_sites_solution_hydrogens geom
_atom_sites_solution_primary direct
_atom_sites_solution_secondary difmap
_audit_creation_method SHELXL-97
_cell_angle_alpha 77.540(16)
_cell_angle_beta 73.189(15)
_cell_angle_gamma 78.680(16)
_cell_formula_units_Z 2
_cell_length_a 15.771(6)
_cell_length_b 15.849(5)
_cell_length_c 18.403(6)
_cell_measurement_reflns_used 8568
_cell_measurement_temperature 123(2)
_cell_measurement_theta_max 25.00
_cell_measurement_theta_min 3.0043
_cell_volume 4255(3)
_computing_cell_refinement 'CrystalClear (Rigaku Corp., 2000)'
_computing_data_collection 'CrystalClear (Rigaku Corp., 2000)'
_computing_data_reduction 'CrystalClear (Rigaku Corp., 2000)'
_computing_molecular_graphics xp
_computing_publication_material xp
_computing_structure_refinement 'SHELXL-97 (Sheldrick, 1997)'
_computing_structure_solution 'SHELXS-97 (Sheldrick, 1990)'
_diffrn_ambient_temperature 123(2)
_diffrn_detector_area_resol_mean 28.5714
_diffrn_measured_fraction_theta_full 0.981
_diffrn_measured_fraction_theta_max 0.981
_diffrn_measurement_device_type 'Saturn70 CCD (4x4 bin mode)'
_diffrn_measurement_method dtprofit.ref
_diffrn_radiation_monochromator Confocal
_diffrn_radiation_source 'Rotating Anode'
_diffrn_radiation_type MoK\a
_diffrn_radiation_wavelength 0.71070
_diffrn_reflns_av_R_equivalents 0.0961
_diffrn_reflns_av_sigmaI/netI 0.1495
_diffrn_reflns_limit_h_max 18
_diffrn_reflns_limit_h_min -18
_diffrn_reflns_limit_k_max 13
_diffrn_reflns_limit_k_min -18
_diffrn_reflns_limit_l_max 16
_diffrn_reflns_limit_l_min -21
_diffrn_reflns_number 28582
_diffrn_reflns_theta_full 25.00
_diffrn_reflns_theta_max 25.00
_diffrn_reflns_theta_min 3.00
_exptl_absorpt_coefficient_mu 0.824
_exptl_absorpt_correction_T_max 1.0000
_exptl_absorpt_correction_T_min 0.8356
_exptl_absorpt_correction_type multi-scan
_exptl_absorpt_process_details 'CrystalClear (Rigaku Corp., 2000)'
_exptl_crystal_colour 'Dark brown'
_exptl_crystal_density_diffrn 1.470
_exptl_crystal_density_method 'not measured'
_exptl_crystal_description block
_exptl_crystal_F_000 1936
_exptl_crystal_size_max 0.20
_exptl_crystal_size_mid 0.15
_exptl_crystal_size_min 0.12
_refine_diff_density_max 1.237
_refine_diff_density_min -0.856
_refine_diff_density_rms 0.145
_refine_ls_extinction_method none
_refine_ls_goodness_of_fit_ref 1.092
_refine_ls_hydrogen_treatment constr
_refine_ls_matrix_type full
_refine_ls_number_parameters 1091
_refine_ls_number_reflns 14706
_refine_ls_number_restraints 14
_refine_ls_restrained_S_all 1.095
_refine_ls_R_factor_all 0.1666
_refine_ls_R_factor_gt 0.1081
_refine_ls_shift/su_max 0.003
_refine_ls_shift/su_mean 0.000
_refine_ls_structure_factor_coef Fsqd
_refine_ls_weighting_details 'calc w=1/[\s^2^(Fo^2^)+(0.1295P)^2^+0.0000P] where P=(Fo^2^+2Fc^2^)/3'
_refine_ls_weighting_scheme calc
_refine_ls_wR_factor_gt 0.2467
_refine_ls_wR_factor_ref 0.2869
_reflns_number_gt 8568
_reflns_number_total 14706
_reflns_threshold_expression >2sigma(I)
_cod_duplicate_entry 7000978
_cod_data_source_file b814860k.txt
_cod_data_source_block 5
_cod_depositor_comments
;
The following automatic conversions were performed:

'_symmetry_cell_setting' value 'Triclinic' changed to 'triclinic'
according to
/usr/data/users/saulius/automatic-downloads/retrospective/RSC/lib/dictionaries/cif_core.dic
dictionary named 'cif_core.dic' version 2.4.2 from
2011-04-26.

'_exptl_absorpt_correction_type' value 'Multi-scan'
changed to 'multi-scan' according to
/usr/data/users/saulius/automatic-downloads/retrospective/RSC/lib/dictionaries/cif_core.dic
dictionary named 'cif_core.dic' version 2.4.2 from 2011-04-26.

Automatic conversion script
Id: cif_fix_values 2281 2013-09-26 08:29:07Z andrius 
;
_cod_original_sg_symbol_H-M P-1
_cod_database_code 7030534

loop_
_symmetry_equiv_pos_as_xyz
'x, y, z'
'-x, -y, -z'

loop_
_atom_site_label
_atom_site_type_symbol
_atom_site_fract_x
_atom_site_fract_y
_atom_site_fract_z
_atom_site_U_iso_or_equiv
_atom_site_adp_type
_atom_site_occupancy
_atom_site_symmetry_multiplicity
_atom_site_calc_flag
_atom_site_refinement_flags
Fe1 Fe 0.46530(8) 0.61111(7) 0.33922(6) 0.0276(3) Uani 1 1 d .
Fe2 Fe 0.11479(8) 0.82006(7) -0.04083(6) 0.0276(3) Uani 1 1 d .
Mn1 Mn 0.76214(8) 0.38308(7) 0.33953(6) 0.0272(3) Uani 1 1 d .
Mn2 Mn 0.16653(9) 0.81423(8) 0.31663(7) 0.0337(3) Uani 1 1 d .
Cl1 Cl 0.1767(2) 1.25303(18) 0.36290(19) 0.0740(9) Uani 1 1 d .
Cl2 Cl -0.22610(16) 0.69479(15) 0.27211(14) 0.0477(6) Uani 1 1 d .
Cl3 Cl 1.1802(2) 0.5128(2) 0.3130(2) 0.0815(10) Uani 1 1 d .
Cl4 Cl 0.7029(2) -0.06789(16) 0.43805(18) 0.0741(9) Uani 1 1 d .
O1 O 0.4472(4) 0.4431(4) 0.2115(3) 0.0454(16) Uani 1 1 d .
O2 O 0.5649(4) 0.8366(4) 0.2516(3) 0.0444(16) Uani 1 1 d .
O3 O -0.0126(5) 0.6216(4) 0.0879(3) 0.0484(17) Uani 1 1 d .
O4 O 0.3820(4) 0.8092(5) -0.0989(4) 0.0585(19) Uani 1 1 d .
O5 O 0.8155(4) 0.4260(3) 0.4009(3) 0.0349(14) Uani 1 1 d .
O6 O 0.7132(4) 0.3026(3) 0.4270(3) 0.0321(13) Uani 1 1 d .
O7 O 0.1470(4) 0.8838(4) 0.3926(3) 0.0401(15) Uani 1 1 d .
O8 O 0.0694(4) 0.7570(4) 0.3801(3) 0.0447(16) Uani 1 1 d .
O9 O 0.0696(4) 0.9173(4) 0.2612(3) 0.0382(14) Uani 1 1 d .
H9A H 0.0659 0.9020 0.2208 0.046 Uiso 1 1 d R
H10A H 0.8834 0.2528 0.2874 0.046 Uiso 1 1 d R
O10 O 0.8870(4) 0.2850(4) 0.3178(3) 0.0337(14) Uani 1 1 d .
N1 N 0.6390(5) 0.4840(4) 0.3554(4) 0.0298(16) Uani 1 1 d .
N2 N 0.2771(5) 0.7226(5) 0.3534(4) 0.0388(18) Uani 1 1 d .
N3 N 0.0832(5) 0.8879(4) 0.1137(4) 0.0363(17) Uani 1 1 d .
N4 N 0.1070(5) 0.8014(5) -0.2030(4) 0.0422(19) Uani 1 1 d .
N5 N 0.3962(4) 0.5125(4) 0.3930(3) 0.0256(15) Uani 1 1 d .
N6 N 0.4690(4) 0.5654(4) 0.2508(3) 0.0287(15) Uani 1 1 d .
N7 N 0.5236(5) 0.6993(4) 0.2664(4) 0.0339(17) Uani 1 1 d .
N8 N 0.4867(5) 0.6773(4) 0.4127(4) 0.0314(16) Uani 1 1 d .
N9 N 0.1665(4) 0.9286(4) -0.0975(3) 0.0283(15) Uani 1 1 d .
N10 N 0.2376(5) 0.7754(4) -0.0485(3) 0.0290(16) Uani 1 1 d .
N11 N 0.0974(5) 0.7057(4) 0.0134(4) 0.0321(16) Uani 1 1 d .
N12 N -0.0179(5) 0.8356(4) -0.0213(3) 0.0283(15) Uani 1 1 d .
N13 N 0.8206(5) 0.4659(4) 0.2456(4) 0.0308(16) Uani 1 1 d .
N14 N 0.7076(4) 0.3294(4) 0.2750(3) 0.0287(15) Uani 1 1 d .
N15 N 0.2611(5) 0.8864(5) 0.2464(4) 0.0382(18) Uani 1 1 d .
N16 N 0.1779(5) 0.7438(4) 0.2344(4) 0.0313(16) Uani 1 1 d .
N17 N 0.1054(18) 0.2913(13) 0.1660(12) 0.233(12) Uani 1 1 d D
C1 C 0.5765(6) 0.5329(5) 0.3496(4) 0.031(2) Uani 1 1 d .
C2 C 0.3472(6) 0.6814(5) 0.3482(5) 0.033(2) Uani 1 1 d .
C3 C 0.0963(5) 0.8642(5) 0.0561(5) 0.0294(18) Uani 1 1 d .
C4 C 0.1131(5) 0.8043(5) -0.1435(5) 0.0317(19) Uani 1 1 d .
C5 C 0.4741(5) 0.6551(5) 0.4897(5) 0.0301(19) Uani 1 1 d .
H5A H 0.4524 0.6030 0.5146 0.036 Uiso 1 1 calc R
C6 C 0.4924(6) 0.7074(6) 0.5326(5) 0.039(2) Uani 1 1 d .
H6A H 0.4822 0.6912 0.5857 0.046 Uiso 1 1 calc R
C7 C 0.5268(6) 0.7860(6) 0.4948(6) 0.043(2) Uani 1 1 d .
H7A H 0.5396 0.8225 0.5224 0.052 Uiso 1 1 calc R
C8 C 0.5407(6) 0.8071(6) 0.4160(5) 0.041(2) Uani 1 1 d .
H8A H 0.5632 0.8583 0.3895 0.049 Uiso 1 1 calc R
C9 C 0.5208(5) 0.7508(5) 0.3762(5) 0.032(2) Uani 1 1 d .
C10 C 0.5374(6) 0.7680(6) 0.2905(5) 0.035(2) Uani 1 1 d .
C11 C 0.5391(6) 0.6896(5) 0.1886(5) 0.034(2) Uani 1 1 d .
C12 C 0.5780(6) 0.7473(6) 0.1232(5) 0.043(2) Uani 1 1 d .
H12A H 0.5960 0.7979 0.1280 0.052 Uiso 1 1 calc R
C13 C 0.5887(7) 0.7266(7) 0.0528(6) 0.057(3) Uani 1 1 d .
H13A H 0.6129 0.7651 0.0091 0.068 Uiso 1 1 calc R
C14 C 0.5648(7) 0.6503(6) 0.0431(5) 0.050(3) Uani 1 1 d .
H14A H 0.5748 0.6380 -0.0061 0.060 Uiso 1 1 calc R
C15 C 0.5263(7) 0.5927(6) 0.1067(5) 0.045(2) Uani 1 1 d .
H15A H 0.5104 0.5415 0.1009 0.054 Uiso 1 1 calc R
C16 C 0.5117(6) 0.6136(5) 0.1806(4) 0.0313(19) Uani 1 1 d .
C17 C 0.4412(5) 0.4886(5) 0.2607(4) 0.0298(19) Uani 1 1 d .
C18 C 0.3952(6) 0.4596(5) 0.3434(4) 0.0307(19) Uani 1 1 d .
C19 C 0.3498(6) 0.3888(5) 0.3681(5) 0.037(2) Uani 1 1 d .
H19A H 0.3529 0.3515 0.3344 0.044 Uiso 1 1 calc R
C20 C 0.2987(6) 0.3733(5) 0.4445(5) 0.034(2) Uani 1 1 d .
H20A H 0.2664 0.3264 0.4621 0.040 Uiso 1 1 calc R
C21 C 0.2973(6) 0.4289(5) 0.4930(5) 0.038(2) Uani 1 1 d .
H21A H 0.2646 0.4195 0.5442 0.046 Uiso 1 1 calc R
C22 C 0.3447(6) 0.4982(5) 0.4653(4) 0.033(2) Uani 1 1 d .
H22A H 0.3408 0.5369 0.4980 0.040 Uiso 1 1 calc R
C23 C 0.1262(6) 1.0075(5) -0.1225(5) 0.039(2) Uani 1 1 d .
H23A H 0.0640 1.0176 -0.1084 0.047 Uiso 1 1 calc R
C24 C 0.1705(7) 1.0744(6) -0.1674(5) 0.044(2) Uani 1 1 d .
H24A H 0.1387 1.1274 -0.1842 0.053 Uiso 1 1 calc R
C25 C 0.2637(7) 1.0621(7) -0.1878(5) 0.051(3) Uani 1 1 d .
H25A H 0.2958 1.1064 -0.2178 0.061 Uiso 1 1 calc R
C26 C 0.3064(7) 0.9818(6) -0.1617(5) 0.045(2) Uani 1 1 d .
H26A H 0.3686 0.9709 -0.1742 0.054 Uiso 1 1 calc R
C27 C 0.2560(6) 0.9158(6) -0.1160(5) 0.034(2) Uani 1 1 d .
C28 C 0.2974(6) 0.8280(6) -0.0880(5) 0.042(2) Uani 1 1 d .
C29 C 0.2532(6) 0.6890(5) -0.0112(5) 0.034(2) Uani 1 1 d .
C30 C 0.3376(6) 0.6402(6) -0.0049(5) 0.042(2) Uani 1 1 d .
H30A H 0.3902 0.6644 -0.0280 0.050 Uiso 1 1 calc R
C31 C 0.3397(8) 0.5567(7) 0.0358(6) 0.055(3) Uani 1 1 d .
H31A H 0.3950 0.5251 0.0398 0.066 Uiso 1 1 calc R
C32 C 0.2645(9) 0.5173(7) 0.0710(6) 0.059(3) Uani 1 1 d .
H32A H 0.2687 0.4609 0.0988 0.071 Uiso 1 1 calc R
C33 C 0.1807(7) 0.5645(5) 0.0642(5) 0.046(3) Uani 1 1 d .
H33A H 0.1291 0.5387 0.0865 0.055 Uiso 1 1 calc R
C34 C 0.1753(6) 0.6504(5) 0.0239(4) 0.033(2) Uani 1 1 d .
C35 C 0.0127(6) 0.6884(6) 0.0442(5) 0.035(2) Uani 1 1 d .
C36 C -0.0531(6) 0.7641(5) 0.0218(4) 0.033(2) Uani 1 1 d .
C37 C -0.1448(6) 0.7596(6) 0.0411(5) 0.043(2) Uani 1 1 d .
H37A H -0.1672 0.7096 0.0710 0.051 Uiso 1 1 calc R
C38 C -0.2021(6) 0.8309(7) 0.0149(6) 0.052(3) Uani 1 1 d .
H38A H -0.2634 0.8296 0.0275 0.062 Uiso 1 1 calc R
C39 C -0.1665(6) 0.9028(6) -0.0295(5) 0.046(2) Uani 1 1 d .
H39A H -0.2031 0.9515 -0.0477 0.056 Uiso 1 1 calc R
C40 C -0.0732(6) 0.9019(5) -0.0475(5) 0.037(2) Uani 1 1 d .
H40A H -0.0492 0.9503 -0.0792 0.044 Uiso 1 1 calc R
C41 C 0.7103(5) 0.2198(5) 0.4271(5) 0.0306(19) Uani 1 1 d .
C42 C 0.7080(6) 0.1603(5) 0.4959(5) 0.035(2) Uani 1 1 d .
H42A H 0.7097 0.1796 0.5396 0.042 Uiso 1 1 calc R
C43 C 0.7032(6) 0.0733(6) 0.4998(6) 0.044(2) Uani 1 1 d .
H43A H 0.7005 0.0348 0.5461 0.053 Uiso 1 1 calc R
C44 C 0.7024(7) 0.0432(6) 0.4344(6) 0.044(2) Uani 1 1 d .
C45 C 0.7036(6) 0.1003(6) 0.3671(5) 0.044(2) Uani 1 1 d .
H45A H 0.7024 0.0797 0.3239 0.053 Uiso 1 1 calc R
C46 C 0.7067(6) 0.1895(5) 0.3615(5) 0.034(2) Uani 1 1 d .
C47 C 0.6976(6) 0.2492(5) 0.2922(5) 0.033(2) Uani 1 1 d .
H47A H 0.6826 0.2264 0.2558 0.040 Uiso 1 1 calc R
C48 C 0.6840(6) 0.3814(5) 0.2044(4) 0.033(2) Uani 1 1 d .
H48A H 0.6321 0.4243 0.2193 0.040 Uiso 1 1 calc R
H48B H 0.6676 0.3429 0.1779 0.040 Uiso 1 1 calc R
C49 C 0.7590(6) 0.4283(6) 0.1489(4) 0.037(2) Uani 1 1 d .
H49A H 0.8124 0.3860 0.1368 0.044 Uiso 1 1 calc R
H49B H 0.7420 0.4535 0.1013 0.044 Uiso 1 1 calc R
C50 C 0.7805(6) 0.4996(5) 0.1805(4) 0.033(2) Uani 1 1 d .
H50A H 0.8215 0.5329 0.1398 0.040 Uiso 1 1 calc R
H50B H 0.7260 0.5389 0.1970 0.040 Uiso 1 1 calc R
C51 C 0.8954(6) 0.4911(5) 0.2415(4) 0.032(2) Uani 1 1 d .
H51A H 0.9228 0.5235 0.1951 0.039 Uiso 1 1 calc R
C52 C 0.9402(6) 0.4731(5) 0.3031(5) 0.032(2) Uani 1 1 d .
C53 C 1.0297(6) 0.4942(5) 0.2818(5) 0.040(2) Uani 1 1 d .
H53A H 1.0581 0.5135 0.2307 0.048 Uiso 1 1 calc R
C54 C 1.0717(6) 0.4849(6) 0.3391(6) 0.044(2) Uani 1 1 d .
C55 C 1.0317(7) 0.4545(6) 0.4151(6) 0.047(3) Uani 1 1 d .
H55A H 1.0626 0.4473 0.4526 0.056 Uiso 1 1 calc R
C56 C 0.9471(6) 0.4352(5) 0.4347(5) 0.040(2) Uani 1 1 d .
H56A H 0.9201 0.4161 0.4862 0.048 Uiso 1 1 calc R
C57 C 0.8991(6) 0.4432(5) 0.3793(5) 0.033(2) Uani 1 1 d .
C58 C 0.1548(6) 0.9674(6) 0.3830(5) 0.039(2) Uani 1 1 d .
C59 C 0.1110(6) 1.0134(6) 0.4449(5) 0.043(2) Uani 1 1 d .
H59A H 0.0775 0.9845 0.4904 0.051 Uiso 1 1 calc R
C60 C 0.1172(7) 1.0979(6) 0.4388(6) 0.047(2) Uani 1 1 d .
H60A H 0.0880 1.1273 0.4798 0.056 Uiso 1 1 calc R
C61 C 0.1680(7) 1.1423(6) 0.3701(6) 0.051(3) Uani 1 1 d .
C62 C 0.2130(7) 1.1000(6) 0.3093(6) 0.050(3) Uani 1 1 d .
H62A H 0.2481 1.1294 0.2649 0.060 Uiso 1 1 calc R
C63 C 0.2054(6) 1.0108(6) 0.3147(5) 0.038(2) Uani 1 1 d .
C64 C 0.2624(6) 0.9648(6) 0.2536(5) 0.043(2) Uani 1 1 d .
H64A H 0.3040 0.9954 0.2158 0.052 Uiso 1 1 calc R
C65 C 0.3370(6) 0.8503(6) 0.1840(5) 0.041(2) Uani 1 1 d .
H65A H 0.3806 0.8109 0.2077 0.049 Uiso 1 1 calc R
H65B H 0.3664 0.8981 0.1505 0.049 Uiso 1 1 calc R
C66 C 0.3055(6) 0.8012(6) 0.1352(5) 0.046(2) Uani 1 1 d .
H66A H 0.2619 0.8411 0.1117 0.056 Uiso 1 1 calc R
H66B H 0.3563 0.7844 0.0940 0.056 Uiso 1 1 calc R
C67 C 0.2651(6) 0.7223(5) 0.1779(5) 0.036(2) Uani 1 1 d .
H67A H 0.3062 0.6841 0.2050 0.043 Uiso 1 1 calc R
H67B H 0.2557 0.6912 0.1415 0.043 Uiso 1 1 calc R
C68 C 0.1087(6) 0.7153(5) 0.2275(4) 0.034(2) Uani 1 1 d .
H68A H 0.1176 0.6870 0.1860 0.040 Uiso 1 1 calc R
C69 C 0.0197(6) 0.7237(5) 0.2786(4) 0.0314(19) Uani 1 1 d .
C70 C -0.0509(6) 0.7081(5) 0.2547(5) 0.034(2) Uani 1 1 d .
H70A H -0.0401 0.6951 0.2057 0.040 Uiso 1 1 calc R
C71 C -0.1373(6) 0.7115(5) 0.3028(5) 0.034(2) Uani 1 1 d .
C72 C -0.1523(7) 0.7297(5) 0.3768(5) 0.042(2) Uani 1 1 d .
H72A H -0.2100 0.7334 0.4089 0.051 Uiso 1 1 calc R
C73 C -0.0848(6) 0.7418(5) 0.4025(5) 0.038(2) Uani 1 1 d .
H73A H -0.0963 0.7506 0.4530 0.046 Uiso 1 1 calc R
C74 C 0.0051(6) 0.7413(5) 0.3536(5) 0.036(2) Uani 1 1 d .
C80 C -0.0161(7) 0.9626(7) 0.2975(5) 0.056(3) Uani 1 1 d .
H80A H -0.0408 1.0021 0.2589 0.085 Uiso 1 1 calc R
H80B H -0.0082 0.9948 0.3332 0.085 Uiso 1 1 calc R
H80C H -0.0561 0.9209 0.3247 0.085 Uiso 1 1 calc R
C81 C 0.9221(12) 0.2332(12) 0.3758(9) 0.126(6) Uani 1 1 d .
H81A H 0.9858 0.2313 0.3520 0.152 Uiso 1 1 calc R
H81B H 0.9094 0.1763 0.3740 0.152 Uiso 1 1 calc R
C82 C 0.9198(12) 0.2235(10) 0.4588(8) 0.115(6) Uani 1 1 d .
H82A H 0.9631 0.1749 0.4717 0.173 Uiso 1 1 calc R
H82B H 0.8612 0.2134 0.4900 0.173 Uiso 1 1 calc R
H82C H 0.9338 0.2758 0.4681 0.173 Uiso 1 1 calc R
C83 C 0.0231(15) 0.4188(12) 0.0732(11) 0.152(7) Uani 1 1 d DU
C84 C 0.061(2) 0.3457(16) 0.1307(17) 0.217(13) Uani 1 1 d DU
O1W O 0.4637(7) 0.9955(6) 0.2371(8) 0.149(5) Uani 1 1 d .
O2W O 0.3778(7) 0.0401(8) 0.0211(9) 0.179(7) Uani 1 1 d .
O3W O 0.4972(10) 0.0818(8) 0.0889(9) 0.176(7) Uani 1 1 d .
O4W O 0.4537(17) 0.1309(16) 0.3365(11) 0.310(13) Uani 1 1 d .
O5W O 0.3168(15) 0.2295(14) 0.1468(7) 0.261(11) Uani 1 1 d .
O6W O 0.4488(17) 0.2788(14) 0.1871(13) 0.093(7) Uani 0.50 1 d P
O6W' O 0.492(2) 0.2555(16) 0.236(2) 0.153(13) Uani 0.50 1 d P

loop_
_atom_site_aniso_label
_atom_site_aniso_U_11
_atom_site_aniso_U_22
_atom_site_aniso_U_33
_atom_site_aniso_U_23
_atom_site_aniso_U_13
_atom_site_aniso_U_12
Fe1 0.0184(6) 0.0271(6) 0.0329(7) -0.0062(5) -0.0019(5) 0.0008(5)
Fe2 0.0197(7) 0.0301(6) 0.0318(7) -0.0119(5) -0.0003(5) -0.0026(5)
Mn1 0.0226(7) 0.0288(7) 0.0297(7) -0.0116(5) -0.0050(5) 0.0022(5)
Mn2 0.0208(7) 0.0406(8) 0.0414(8) -0.0212(6) -0.0074(6) 0.0062(6)
Cl1 0.073(2) 0.0528(16) 0.105(2) -0.0393(15) -0.0164(18) -0.0102(15)
Cl2 0.0284(13) 0.0491(14) 0.0648(15) -0.0160(11) -0.0042(11) -0.0084(11)
Cl3 0.0383(17) 0.081(2) 0.127(3) 0.0118(19) -0.0404(18) -0.0147(15)
Cl4 0.099(3) 0.0377(14) 0.102(2) -0.0061(14) -0.050(2) -0.0185(15)
O1 0.042(4) 0.052(4) 0.045(4) -0.023(3) -0.003(3) -0.009(3)
O2 0.042(4) 0.037(4) 0.051(4) 0.000(3) -0.004(3) -0.020(3)
O3 0.045(4) 0.043(4) 0.050(4) -0.013(3) 0.009(3) -0.017(3)
O4 0.022(4) 0.067(5) 0.085(5) -0.012(4) -0.011(4) -0.007(3)
O5 0.024(3) 0.038(3) 0.043(3) -0.016(3) -0.006(3) 0.002(3)
O6 0.029(3) 0.033(3) 0.037(3) -0.013(2) -0.010(3) 0.000(3)
O7 0.033(4) 0.045(4) 0.047(4) -0.021(3) -0.014(3) 0.003(3)
O8 0.040(4) 0.057(4) 0.039(3) -0.022(3) 0.001(3) -0.012(3)
O9 0.028(4) 0.048(4) 0.040(3) -0.025(3) -0.010(3) 0.012(3)
O10 0.030(4) 0.045(3) 0.029(3) -0.015(3) -0.013(3) 0.006(3)
N1 0.021(4) 0.033(4) 0.030(4) -0.009(3) -0.001(3) 0.004(3)
N2 0.033(5) 0.043(4) 0.040(4) -0.010(3) -0.014(4) 0.006(4)
N3 0.037(5) 0.034(4) 0.039(4) -0.009(3) -0.012(4) -0.001(3)
N4 0.034(5) 0.053(5) 0.037(4) -0.019(4) -0.006(4) 0.008(4)
N5 0.019(4) 0.022(3) 0.031(4) -0.012(3) -0.002(3) 0.009(3)
N6 0.021(4) 0.034(4) 0.028(4) -0.006(3) -0.005(3) 0.002(3)
N7 0.017(4) 0.036(4) 0.044(4) -0.006(3) -0.004(3) 0.002(3)
N8 0.030(4) 0.032(4) 0.031(4) -0.003(3) -0.010(3) -0.003(3)
N9 0.020(4) 0.036(4) 0.028(4) -0.016(3) 0.000(3) 0.000(3)
N10 0.028(4) 0.031(4) 0.028(4) -0.011(3) -0.002(3) -0.004(3)
N11 0.031(4) 0.038(4) 0.032(4) -0.018(3) -0.005(3) -0.006(3)
N12 0.026(4) 0.032(4) 0.029(4) -0.018(3) -0.003(3) -0.001(3)
N13 0.028(4) 0.035(4) 0.030(4) -0.018(3) -0.004(3) 0.002(3)
N14 0.023(4) 0.035(4) 0.030(4) -0.014(3) -0.006(3) 0.002(3)
N15 0.023(4) 0.042(4) 0.057(5) -0.030(4) -0.014(4) 0.009(3)
N16 0.024(4) 0.037(4) 0.036(4) -0.018(3) -0.009(3) 0.004(3)
N17 0.38(4) 0.183(18) 0.211(19) -0.133(15) -0.20(2) 0.077(19)
C1 0.036(6) 0.028(4) 0.026(4) -0.009(3) 0.005(4) -0.009(4)
C2 0.032(6) 0.034(5) 0.037(5) -0.007(4) -0.014(4) -0.008(4)
C3 0.016(4) 0.035(5) 0.035(5) -0.015(4) 0.003(4) -0.003(3)
C4 0.013(4) 0.040(5) 0.040(5) -0.017(4) 0.005(4) -0.004(4)
C5 0.022(5) 0.022(4) 0.046(5) -0.008(4) -0.008(4) -0.002(3)
C6 0.020(5) 0.047(5) 0.049(5) -0.018(4) -0.010(4) 0.007(4)
C7 0.032(6) 0.035(5) 0.068(7) -0.023(5) -0.013(5) -0.004(4)
C8 0.027(5) 0.039(5) 0.054(6) -0.010(4) -0.004(4) -0.004(4)
C9 0.011(4) 0.019(4) 0.066(6) -0.012(4) -0.007(4) 0.001(3)
C10 0.021(5) 0.049(6) 0.032(5) -0.006(4) -0.005(4) -0.005(4)
C11 0.018(5) 0.037(5) 0.033(5) 0.001(4) 0.003(4) 0.009(4)
C12 0.033(6) 0.058(6) 0.035(5) 0.001(4) -0.004(4) -0.015(5)
C13 0.044(7) 0.069(7) 0.046(6) 0.007(5) 0.001(5) -0.023(6)
C14 0.053(7) 0.058(6) 0.021(5) -0.003(4) 0.009(4) 0.002(5)
C15 0.042(6) 0.046(6) 0.046(6) -0.018(4) -0.005(5) -0.002(5)
C16 0.022(5) 0.030(5) 0.034(5) -0.001(4) -0.008(4) 0.008(4)
C17 0.020(5) 0.035(5) 0.035(5) -0.014(4) -0.005(4) 0.001(4)
C18 0.025(5) 0.033(5) 0.032(5) -0.004(4) -0.006(4) -0.002(4)
C19 0.038(6) 0.023(4) 0.051(5) -0.009(4) -0.016(4) -0.002(4)
C20 0.027(5) 0.027(4) 0.040(5) 0.006(4) -0.006(4) -0.006(4)
C21 0.027(5) 0.042(5) 0.040(5) -0.013(4) 0.001(4) 0.000(4)
C22 0.032(5) 0.039(5) 0.031(5) -0.010(4) -0.007(4) -0.007(4)
C23 0.032(5) 0.040(5) 0.041(5) -0.009(4) -0.002(4) -0.007(4)
C24 0.034(6) 0.027(5) 0.065(6) -0.005(4) -0.006(5) -0.003(4)
C25 0.042(7) 0.053(6) 0.054(6) -0.005(5) -0.001(5) -0.018(5)
C26 0.027(5) 0.057(6) 0.048(6) -0.011(5) -0.005(4) -0.006(5)
C27 0.024(5) 0.043(5) 0.043(5) -0.020(4) -0.006(4) -0.009(4)
C28 0.027(5) 0.048(6) 0.051(6) -0.019(4) -0.009(4) 0.001(4)
C29 0.028(5) 0.040(5) 0.036(5) -0.025(4) -0.004(4) 0.006(4)
C30 0.031(6) 0.055(6) 0.047(5) -0.025(5) -0.015(4) 0.003(4)
C31 0.048(7) 0.055(7) 0.061(6) -0.031(5) -0.020(6) 0.028(5)
C32 0.076(9) 0.041(6) 0.049(6) -0.012(5) -0.007(6) 0.008(6)
C33 0.059(7) 0.031(5) 0.034(5) -0.006(4) 0.001(5) 0.007(5)
C34 0.043(6) 0.030(5) 0.031(5) -0.016(4) -0.011(4) -0.002(4)
C35 0.038(6) 0.037(5) 0.031(5) -0.018(4) 0.005(4) -0.015(4)
C36 0.028(5) 0.038(5) 0.031(5) -0.012(4) 0.005(4) -0.010(4)
C37 0.032(6) 0.056(6) 0.037(5) -0.014(4) 0.009(4) -0.019(5)
C38 0.013(5) 0.060(7) 0.077(7) -0.023(5) 0.007(5) -0.009(5)
C39 0.022(5) 0.055(6) 0.059(6) -0.015(5) -0.006(4) 0.004(5)
C40 0.021(5) 0.028(5) 0.059(6) -0.008(4) -0.006(4) -0.004(4)
C41 0.018(4) 0.023(4) 0.048(5) -0.012(4) -0.004(4) 0.002(3)
C42 0.023(5) 0.034(5) 0.048(5) -0.009(4) -0.012(4) 0.001(4)
C43 0.026(5) 0.040(5) 0.064(6) 0.003(5) -0.018(5) -0.004(4)
C44 0.035(6) 0.045(6) 0.059(6) -0.008(5) -0.016(5) -0.012(4)
C45 0.035(6) 0.053(6) 0.048(6) -0.018(5) -0.010(4) -0.005(5)
C46 0.033(5) 0.035(5) 0.039(5) -0.013(4) -0.014(4) -0.004(4)
C47 0.023(5) 0.042(5) 0.037(5) -0.018(4) -0.004(4) 0.000(4)
C48 0.028(5) 0.037(5) 0.033(5) -0.013(4) -0.008(4) 0.007(4)
C49 0.027(5) 0.050(5) 0.031(5) -0.017(4) -0.001(4) 0.002(4)
C50 0.032(5) 0.036(5) 0.026(4) -0.005(4) -0.001(4) -0.001(4)
C51 0.037(6) 0.028(4) 0.028(4) -0.006(3) -0.001(4) -0.006(4)
C52 0.034(5) 0.024(4) 0.040(5) -0.004(4) -0.013(4) -0.002(4)
C53 0.028(5) 0.030(5) 0.056(6) 0.001(4) -0.006(4) -0.005(4)
C54 0.019(5) 0.036(5) 0.080(7) -0.014(5) -0.018(5) 0.001(4)
C55 0.048(7) 0.036(5) 0.071(7) -0.023(5) -0.035(6) 0.005(5)
C56 0.040(6) 0.037(5) 0.047(5) -0.020(4) -0.018(5) 0.007(4)
C57 0.034(5) 0.025(4) 0.046(5) -0.029(4) -0.009(4) 0.002(4)
C58 0.034(6) 0.039(5) 0.051(6) -0.017(4) -0.019(5) 0.000(4)
C59 0.023(5) 0.050(6) 0.055(6) -0.024(5) -0.004(4) 0.001(4)
C60 0.033(6) 0.055(6) 0.058(6) -0.027(5) -0.013(5) 0.000(5)
C61 0.037(6) 0.045(6) 0.078(7) -0.033(5) -0.023(6) 0.013(5)
C62 0.035(6) 0.050(6) 0.071(7) -0.015(5) -0.018(5) -0.008(5)
C63 0.030(5) 0.044(5) 0.043(5) -0.023(4) -0.012(4) 0.003(4)
C64 0.022(5) 0.052(6) 0.054(6) -0.023(5) 0.001(4) -0.003(4)
C65 0.013(5) 0.054(6) 0.050(5) -0.019(4) -0.001(4) 0.007(4)
C66 0.032(6) 0.050(6) 0.056(6) -0.025(5) -0.005(5) 0.003(5)
C67 0.026(5) 0.035(5) 0.047(5) -0.023(4) -0.005(4) 0.005(4)
C68 0.037(6) 0.029(4) 0.031(5) -0.012(4) -0.004(4) 0.002(4)
C69 0.024(5) 0.038(5) 0.027(4) -0.009(4) 0.001(4) 0.000(4)
C70 0.034(5) 0.031(5) 0.034(5) -0.009(4) -0.004(4) -0.001(4)
C71 0.037(6) 0.014(4) 0.049(5) 0.000(4) -0.010(4) -0.006(4)
C72 0.033(6) 0.034(5) 0.052(6) -0.011(4) 0.006(4) -0.007(4)
C73 0.036(6) 0.041(5) 0.031(5) -0.016(4) 0.008(4) -0.006(4)
C74 0.038(6) 0.035(5) 0.034(5) -0.010(4) 0.000(4) -0.012(4)
C80 0.042(7) 0.073(7) 0.051(6) -0.036(5) -0.004(5) 0.013(5)
C81 0.099(15) 0.181(18) 0.103(13) -0.064(12) -0.017(10) 0.002(13)
C82 0.128(17) 0.109(12) 0.094(11) -0.027(9) -0.005(10) -0.009(11)
C83 0.153(12) 0.170(10) 0.171(10) -0.115(8) -0.030(8) -0.033(8)
C84 0.224(16) 0.221(15) 0.212(15) -0.063(10) -0.046(10) -0.034(10)
O1W 0.047(6) 0.086(7) 0.288(15) 0.032(9) -0.049(8) -0.014(5)
O2W 0.052(7) 0.138(10) 0.313(17) 0.069(11) -0.069(10) -0.022(7)
O3W 0.183(15) 0.120(9) 0.276(16) 0.045(10) -0.167(14) -0.061(9)
O4W 0.37(3) 0.35(3) 0.240(19) -0.096(19) -0.20(2) 0.11(2)
O5W 0.32(3) 0.34(2) 0.099(10) -0.040(12) 0.069(12) -0.18(2)
O6W 0.079(18) 0.059(12) 0.119(18) -0.051(12) 0.037(12) -0.016(11)
O6W' 0.11(3) 0.072(16) 0.23(4) -0.09(2) 0.07(2) -0.008(15)

loop_
_atom_type_symbol
_atom_type_description
_atom_type_scat_dispersion_real
_atom_type_scat_dispersion_imag
_atom_type_scat_source
C C 0.0033 0.0016 'International Tables Vol C Tables 4.2.6.8 and 6.1.1.4'
H H 0.0000 0.0000 'International Tables Vol C Tables 4.2.6.8 and 6.1.1.4'
N N 0.0061 0.0033 'International Tables Vol C Tables 4.2.6.8 and 6.1.1.4'
O O 0.0106 0.0060 'International Tables Vol C Tables 4.2.6.8 and 6.1.1.4'
Mn Mn 0.3368 0.7283 'International Tables Vol C Tables 4.2.6.8 and 6.1.1.4'
Fe Fe 0.3463 0.8444 'International Tables Vol C Tables 4.2.6.8 and 6.1.1.4'
Cl Cl 0.1484 0.1585 'International Tables Vol C Tables 4.2.6.8 and 6.1.1.4'

loop_
_geom_angle_atom_site_label_1
_geom_angle_atom_site_label_2
_geom_angle_atom_site_label_3
_geom_angle
N7 Fe1 N6 84.1(3)
N7 Fe1 C2 93.0(3)
N6 Fe1 C2 96.8(3)
N7 Fe1 C1 95.1(3)
N6 Fe1 C1 89.9(3)
C2 Fe1 C1 170.0(3)
N7 Fe1 N5 165.6(3)
N6 Fe1 N5 82.1(3)
C2 Fe1 N5 84.4(3)
C1 Fe1 N5 89.2(3)
N7 Fe1 N8 81.2(3)
N6 Fe1 N8 164.7(3)
C2 Fe1 N8 88.5(3)
C1 Fe1 N8 86.9(3)
N5 Fe1 N8 112.8(3)
N11 Fe2 N10 83.1(3)
N11 Fe2 C4 98.8(3)
N10 Fe2 C4 97.1(3)
N11 Fe2 C3 91.8(3)
N10 Fe2 C3 94.4(3)
C4 Fe2 C3 165.2(3)
N11 Fe2 N12 82.4(3)
N10 Fe2 N12 165.5(3)
C4 Fe2 N12 83.6(3)
C3 Fe2 N12 87.7(3)
N11 Fe2 N9 165.0(3)
N10 Fe2 N9 81.9(3)
C4 Fe2 N9 84.4(3)
C3 Fe2 N9 88.1(3)
N12 Fe2 N9 112.6(3)
O5 Mn1 O6 89.1(2)
O5 Mn1 N13 89.9(3)
O6 Mn1 N13 177.2(3)
O5 Mn1 N14 176.7(2)
O6 Mn1 N14 88.9(2)
N13 Mn1 N14 91.9(3)
O5 Mn1 N1 94.6(2)
O6 Mn1 N1 94.3(2)
N13 Mn1 N1 88.4(3)
N14 Mn1 N1 88.2(3)
O5 Mn1 O10 86.4(2)
O6 Mn1 O10 88.2(2)
N13 Mn1 O10 89.1(2)
N14 Mn1 O10 90.8(2)
N1 Mn1 O10 177.3(2)
O7 Mn2 O8 88.2(3)
O7 Mn2 N16 175.5(3)
O8 Mn2 N16 89.7(3)
O7 Mn2 N15 89.9(3)
O8 Mn2 N15 174.1(3)
N16 Mn2 N15 91.7(3)
O7 Mn2 N2 95.0(3)
O8 Mn2 N2 98.9(3)
N16 Mn2 N2 89.2(3)
N15 Mn2 N2 86.9(3)
O7 Mn2 O9 88.1(2)
O8 Mn2 O9 90.0(3)
N16 Mn2 O9 87.9(2)
N15 Mn2 O9 84.3(3)
N2 Mn2 O9 170.6(3)
C57 O5 Mn1 124.3(5)
C41 O6 Mn1 125.2(5)
C58 O7 Mn2 128.3(5)
C74 O8 Mn2 123.0(5)
C80 O9 Mn2 129.1(5)
C80 O9 H9A 109.3
Mn2 O9 H9A 109.2
C81 O10 Mn1 123.4(8)
C81 O10 H10A 108.9
Mn1 O10 H10A 109.5
C1 N1 Mn1 166.7(6)
C2 N2 Mn2 158.3(7)
C22 N5 C18 118.0(7)
C22 N5 Fe1 129.5(5)
C18 N5 Fe1 111.9(5)
C17 N6 C16 126.6(7)
C17 N6 Fe1 118.7(5)
C16 N6 Fe1 114.2(5)
C10 N7 C11 126.0(7)
C10 N7 Fe1 119.3(6)
C11 N7 Fe1 114.2(6)
C9 N8 C5 119.4(7)
C9 N8 Fe1 112.0(5)
C5 N8 Fe1 128.6(5)
C23 N9 C27 117.3(7)
C23 N9 Fe2 130.3(6)
C27 N9 Fe2 112.3(5)
C28 N10 C29 128.1(8)
C28 N10 Fe2 117.4(6)
C29 N10 Fe2 114.5(5)
C35 N11 C34 126.5(7)
C35 N11 Fe2 118.1(6)
C34 N11 Fe2 115.1(6)
C40 N12 C36 117.7(7)
C40 N12 Fe2 129.8(6)
C36 N12 Fe2 112.4(5)
C51 N13 C50 117.4(7)
C51 N13 Mn1 120.6(5)
C50 N13 Mn1 122.0(5)
C47 N14 C48 118.4(7)
C47 N14 Mn1 120.6(5)
C48 N14 Mn1 120.9(5)
C64 N15 C65 115.4(8)
C64 N15 Mn2 122.2(6)
C65 N15 Mn2 122.4(5)
C68 N16 C67 116.6(7)
C68 N16 Mn2 121.4(6)
C67 N16 Mn2 122.0(5)
N1 C1 Fe1 176.5(7)
N2 C2 Fe1 179.6(8)
N3 C3 Fe2 177.4(7)
N4 C4 Fe2 174.3(8)
N8 C5 C6 121.9(7)
N8 C5 H5A 119.0
C6 C5 H5A 119.0
C5 C6 C7 119.2(8)
C5 C6 H6A 120.4
C7 C6 H6A 120.4
C8 C7 C6 118.2(8)
C8 C7 H7A 120.9
C6 C7 H7A 120.9
C7 C8 C9 119.4(8)
C7 C8 H8A 120.3
C9 C8 H8A 120.3
N8 C9 C8 121.8(8)
N8 C9 C10 116.0(7)
C8 C9 C10 122.2(7)
O2 C10 N7 128.9(8)
O2 C10 C9 120.9(8)
N7 C10 C9 110.1(7)
C16 C11 C12 120.5(8)
C16 C11 N7 113.4(7)
C12 C11 N7 126.0(8)
C13 C12 C11 117.8(9)
C13 C12 H12A 121.1
C11 C12 H12A 121.1
C12 C13 C14 122.9(9)
C12 C13 H13A 118.6
C14 C13 H13A 118.6
C15 C14 C13 120.1(9)
C15 C14 H14A 119.9
C13 C14 H14A 119.9
C14 C15 C16 118.4(9)
C14 C15 H15A 120.8
C16 C15 H15A 120.8
C11 C16 N6 113.9(7)
C11 C16 C15 120.2(8)
N6 C16 C15 126.0(8)
O1 C17 N6 128.7(7)
O1 C17 C18 120.1(7)
N6 C17 C18 111.1(7)
N5 C18 C19 121.6(7)
N5 C18 C17 115.1(7)
C19 C18 C17 123.2(7)
C18 C19 C20 119.3(8)
C18 C19 H19A 120.3
C20 C19 H19A 120.3
C21 C20 C19 118.6(8)
C21 C20 H20A 120.7
C19 C20 H20A 120.7
C22 C21 C20 119.5(8)
C22 C21 H21A 120.2
C20 C21 H21A 120.2
N5 C22 C21 122.7(8)
N5 C22 H22A 118.7
C21 C22 H22A 118.7
N9 C23 C24 124.3(9)
N9 C23 H23A 117.8
C24 C23 H23A 117.8
C23 C24 C25 119.2(9)
C23 C24 H24A 120.4
C25 C24 H24A 120.4
C26 C25 C24 117.3(9)
C26 C25 H25A 121.3
C24 C25 H25A 121.3
C25 C26 C27 120.1(9)
C25 C26 H26A 119.9
C27 C26 H26A 119.9
N9 C27 C26 121.7(8)
N9 C27 C28 115.4(8)
C26 C27 C28 122.9(8)
O4 C28 N10 126.0(8)
O4 C28 C27 121.1(9)
N10 C28 C27 112.8(8)
N10 C29 C34 114.0(8)
N10 C29 C30 126.7(8)
C34 C29 C30 119.3(8)
C31 C30 C29 118.6(9)
C31 C30 H30A 120.7
C29 C30 H30A 120.7
C30 C31 C32 123.4(10)
C30 C31 H31A 118.3
C32 C31 H31A 118.3
C31 C32 C33 118.5(9)
C31 C32 H32A 120.8
C33 C32 H32A 120.8
C34 C33 C32 120.0(10)
C34 C33 H33A 120.0
C32 C33 H33A 120.0
N11 C34 C33 126.6(9)
N11 C34 C29 113.2(7)
C33 C34 C29 120.2(9)
O3 C35 N11 127.7(9)
O3 C35 C36 121.1(8)
N11 C35 C36 111.1(7)
N12 C36 C37 122.3(8)
N12 C36 C35 115.7(8)
C37 C36 C35 122.0(8)
C38 C37 C36 119.2(8)
C38 C37 H37A 120.4
C36 C37 H37A 120.4
C39 C38 C37 118.6(9)
C39 C38 H38A 120.7
C37 C38 H38A 120.7
C38 C39 C40 118.9(9)
C38 C39 H39A 120.6
C40 C39 H39A 120.6
N12 C40 C39 123.3(8)
N12 C40 H40A 118.3
C39 C40 H40A 118.3
O6 C41 C42 118.6(7)
O6 C41 C46 122.7(7)
C42 C41 C46 118.7(7)
C43 C42 C41 121.1(8)
C43 C42 H42A 119.4
C41 C42 H42A 119.4
C42 C43 C44 119.9(8)
C42 C43 H43A 120.0
C44 C43 H43A 120.0
C45 C44 C43 119.8(8)
C45 C44 Cl4 120.3(7)
C43 C44 Cl4 119.8(7)
C44 C45 C46 121.7(8)
C44 C45 H45A 119.2
C46 C45 H45A 119.2
C45 C46 C41 118.7(7)
C45 C46 C47 119.9(7)
C41 C46 C47 121.2(7)
N14 C47 C46 127.6(7)
N14 C47 H47A 116.2
C46 C47 H47A 116.2
N14 C48 C49 113.9(7)
N14 C48 H48A 108.8
C49 C48 H48A 108.8
N14 C48 H48B 108.8
C49 C48 H48B 108.8
H48A C48 H48B 107.7
C50 C49 C48 113.1(7)
C50 C49 H49A 109.0
C48 C49 H49A 109.0
C50 C49 H49B 109.0
C48 C49 H49B 109.0
H49A C49 H49B 107.8
N13 C50 C49 112.9(7)
N13 C50 H50A 109.0
C49 C50 H50A 109.0
N13 C50 H50B 109.0
C49 C50 H50B 109.0
H50A C50 H50B 107.8
N13 C51 C52 125.7(8)
N13 C51 H51A 117.2
C52 C51 H51A 117.2
C57 C52 C53 120.6(8)
C57 C52 C51 123.4(8)
C53 C52 C51 115.9(7)
C54 C53 C52 117.8(8)
C54 C53 H53A 121.1
C52 C53 H53A 121.1
C53 C54 C55 122.1(9)
C53 C54 Cl3 117.7(8)
C55 C54 Cl3 120.2(7)
C56 C55 C54 119.6(8)
C56 C55 H55A 120.2
C54 C55 H55A 120.2
C55 C56 C57 121.8(9)
C55 C56 H56A 119.1
C57 C56 H56A 119.1
O5 C57 C52 121.7(7)
O5 C57 C56 120.2(8)
C52 C57 C56 118.0(8)
O7 C58 C63 122.2(8)
O7 C58 C59 118.4(8)
C63 C58 C59 119.5(8)
C60 C59 C58 121.1(9)
C60 C59 H59A 119.5
C58 C59 H59A 119.5
C59 C60 C61 119.9(9)
C59 C60 H60A 120.0
C61 C60 H60A 120.0
C62 C61 C60 121.1(9)
C62 C61 Cl1 119.2(9)
C60 C61 Cl1 119.6(7)
C61 C62 C63 119.3(9)
C61 C62 H62A 120.4
C63 C62 H62A 120.4
C58 C63 C62 119.1(8)
C58 C63 C64 122.1(8)
C62 C63 C64 118.0(9)
N15 C64 C63 126.7(9)
N15 C64 H64A 116.7
C63 C64 H64A 116.7
N15 C65 C66 113.0(7)
N15 C65 H65A 109.0
C66 C65 H65A 109.0
N15 C65 H65B 109.0
C66 C65 H65B 109.0
H65A C65 H65B 107.8
C67 C66 C65 115.1(7)
C67 C66 H66A 108.5
C65 C66 H66A 108.5
C67 C66 H66B 108.5
C65 C66 H66B 108.5
H66A C66 H66B 107.5
C66 C67 N16 112.2(7)
C66 C67 H67A 109.2
N16 C67 H67A 109.2
C66 C67 H67B 109.2
N16 C67 H67B 109.2
H67A C67 H67B 107.9
N16 C68 C69 125.9(8)
N16 C68 H68A 117.0
C69 C68 H68A 117.0
C70 C69 C74 120.1(8)
C70 C69 C68 118.8(8)
C74 C69 C68 120.9(8)
C69 C70 C71 121.3(8)
C69 C70 H70A 119.3
C71 C70 H70A 119.3
C70 C71 C72 118.7(8)
C70 C71 Cl2 121.4(7)
C72 C71 Cl2 119.9(7)
C73 C72 C71 121.2(9)
C73 C72 H72A 119.4
C71 C72 H72A 119.4
C72 C73 C74 121.5(8)
C72 C73 H73A 119.2
C74 C73 H73A 119.2
O8 C74 C69 123.2(8)
O8 C74 C73 119.8(8)
C69 C74 C73 117.0(8)
O9 C80 H80A 109.5
O9 C80 H80B 109.5
H80A C80 H80B 109.5
O9 C80 H80C 109.5
H80A C80 H80C 109.5
H80B C80 H80C 109.5
O10 C81 C82 143.4(15)
O10 C81 H81A 101.1
C82 C81 H81A 101.1
O10 C81 H81B 101.1
C82 C81 H81B 101.1
H81A C81 H81B 104.5
C81 C82 H82A 109.5
C81 C82 H82B 109.5
H82A C82 H82B 109.5
C81 C82 H82C 109.5
H82A C82 H82C 109.5
H82B C82 H82C 109.5
N17 C84 C83 168(4)

loop_
_geom_bond_atom_site_label_1
_geom_bond_atom_site_label_2
_geom_bond_distance
Fe1 N7 1.892(7)
Fe1 N6 1.900(6)
Fe1 C2 1.956(9)
Fe1 C1 1.971(9)
Fe1 N5 1.997(6)
Fe1 N8 2.015(7)
Fe2 N11 1.902(7)
Fe2 N10 1.903(7)
Fe2 C4 1.967(9)
Fe2 C3 1.979(8)
Fe2 N12 1.992(7)
Fe2 N9 1.999(7)
Mn1 O5 1.884(6)
Mn1 O6 1.896(5)
Mn1 N13 2.033(7)
Mn1 N14 2.047(6)
Mn1 N1 2.251(7)
Mn1 O10 2.251(6)
Mn2 O7 1.884(6)
Mn2 O8 1.894(6)
Mn2 N16 2.015(6)
Mn2 N15 2.029(8)
Mn2 N2 2.207(7)
Mn2 O9 2.291(6)
Cl1 C61 1.761(10)
Cl2 C71 1.736(9)
Cl3 C54 1.755(9)
Cl4 C44 1.746(9)
O1 C17 1.247(9)
O2 C10 1.245(9)
O3 C35 1.240(9)
O4 C28 1.274(11)
O5 C57 1.327(10)
O6 C41 1.321(9)
O7 C58 1.323(10)
O8 C74 1.329(10)
O9 C80 1.446(10)
O9 H9A 0.8499
O10 C81 1.381(17)
O10 H10A 0.8532
N1 C1 1.145(10)
N2 C2 1.157(11)
N3 C3 1.149(9)
N4 C4 1.139(10)
N5 C22 1.341(10)
N5 C18 1.371(10)
N6 C17 1.333(10)
N6 C16 1.408(10)
N7 C10 1.336(11)
N7 C11 1.420(10)
N8 C9 1.340(10)
N8 C5 1.349(10)
N9 C23 1.336(10)
N9 C27 1.338(10)
N10 C28 1.328(11)
N10 C29 1.402(10)
N11 C35 1.348(11)
N11 C34 1.398(11)
N12 C40 1.329(10)
N12 C36 1.351(10)
N13 C51 1.295(10)
N13 C50 1.466(10)
N14 C47 1.271(10)
N14 C48 1.483(9)
N15 C64 1.282(10)
N15 C65 1.516(10)
N16 C68 1.307(11)
N16 C67 1.494(10)
N17 C84 1.195(10)
C5 C6 1.379(11)
C5 H5A 0.9300
C6 C7 1.416(12)
C6 H6A 0.9300
C7 C8 1.377(12)
C7 H7A 0.9300
C8 C9 1.400(11)
C8 H8A 0.9300
C9 C10 1.494(12)
C11 C16 1.405(12)
C11 C12 1.407(11)
C12 C13 1.360(13)
C12 H12A 0.9300
C13 C14 1.396(14)
C13 H13A 0.9300
C14 C15 1.385(12)
C14 H14A 0.9300
C15 C16 1.412(12)
C15 H15A 0.9300
C17 C18 1.498(11)
C18 C19 1.373(11)
C19 C20 1.400(12)
C19 H19A 0.9300
C20 C21 1.377(11)
C20 H20A 0.9300
C21 C22 1.372(11)
C21 H21A 0.9300
C22 H22A 0.9300
C23 C24 1.369(11)
C23 H23A 0.9300
C24 C25 1.393(13)
C24 H24A 0.9300
C25 C26 1.375(13)
C25 H25A 0.9300
C26 C27 1.411(12)
C26 H26A 0.9300
C27 C28 1.469(12)
C29 C34 1.402(12)
C29 C30 1.425(12)
C30 C31 1.373(13)
C30 H30A 0.9300
C31 C32 1.374(15)
C31 H31A 0.9300
C32 C33 1.410(15)
C32 H32A 0.9300
C33 C34 1.403(11)
C33 H33A 0.9300
C35 C36 1.494(12)
C36 C37 1.398(12)
C37 C38 1.395(14)
C37 H37A 0.9300
C38 C39 1.366(13)
C38 H38A 0.9300
C39 C40 1.409(12)
C39 H39A 0.9300
C40 H40A 0.9300
C41 C42 1.402(11)
C41 C46 1.412(11)
C42 C43 1.381(12)
C42 H42A 0.9300
C43 C44 1.391(13)
C43 H43A 0.9300
C44 C45 1.364(12)
C45 C46 1.404(12)
C45 H45A 0.9300
C46 C47 1.441(11)
C47 H47A 0.9300
C48 C49 1.521(11)
C48 H48A 0.9700
C48 H48B 0.9700
C49 C50 1.510(11)
C49 H49A 0.9700
C49 H49B 0.9700
C50 H50A 0.9700
C50 H50B 0.9700
C51 C52 1.454(11)
C51 H51A 0.9300
C52 C57 1.385(11)
C52 C53 1.437(12)
C53 C54 1.369(12)
C53 H53A 0.9300
C54 C55 1.380(13)
C55 C56 1.356(13)
C55 H55A 0.9300
C56 C57 1.408(11)
C56 H56A 0.9300
C58 C63 1.397(12)
C58 C59 1.418(12)
C59 C60 1.340(12)
C59 H59A 0.9300
C60 C61 1.409(14)
C60 H60A 0.9300
C61 C62 1.373(13)
C62 C63 1.422(12)
C62 H62A 0.9300
C63 C64 1.455(12)
C64 H64A 0.9300
C65 C66 1.540(12)
C65 H65A 0.9700
C65 H65B 0.9700
C66 C67 1.479(12)
C66 H66A 0.9700
C66 H66B 0.9700
C67 H67A 0.9700
C67 H67B 0.9700
C68 C69 1.445(11)
C68 H68A 0.9300
C69 C70 1.390(12)
C69 C74 1.412(11)
C70 C71 1.392(12)
C70 H70A 0.9300
C71 C72 1.397(12)
C72 C73 1.343(12)
C72 H72A 0.9300
C73 C74 1.442(12)
C73 H73A 0.9300
C80 H80A 0.9600
C80 H80B 0.9600
C80 H80C 0.9600
C81 C82 1.492(18)
C81 H81A 0.9700
C81 H81B 0.9700
C82 H82A 0.9600
C82 H82B 0.9600
C82 H82C 0.9600
C83 C84 1.549(10)
O6W O6W' 1.23(4)

loop_
_geom_hbond_atom_site_label_D
_geom_hbond_atom_site_label_H
_geom_hbond_atom_site_label_A
_geom_hbond_distance_DH
_geom_hbond_distance_HA
_geom_hbond_distance_DA
_geom_hbond_angle_DHA
_geom_hbond_site_symmetry_A
O10 H10A N4 0.853 1.887 2.725(4) 166.69 2_665
O9 H9A N3 0.850 1.967 2.793(4) 163.94 .
